data_1506012
loop_
_publ_author_name
'Hudnall, Todd W.'
'Mela\"imi, Mohand'
'Gabba\"i, Fran\,cois P'

_publ_section_title
;
 Hybrid Lewis acid/hydrogen-bond donor receptor for fluoride.
;
_journal_issue 13
_journal_name_full 'Organic letters'
_journal_page_first 2747
_journal_page_last 2749
_journal_paper_doi 10.1021/ol060791v
_journal_volume 8
_journal_year 2006
_chemical_formula_sum 'C26 H27 B F3 N O'
_chemical_formula_weight 437.30
_chemical_name_systematic
; 
 ? 
;
_space_group_IT_number 2
_symmetry_cell_setting triclinic
_symmetry_space_group_name_Hall '-P 1'
_symmetry_space_group_name_H-M 'P -1'
_atom_sites_solution_hydrogens geom
_atom_sites_solution_primary direct
_atom_sites_solution_secondary difmap
_audit_creation_method SHELXL-97
_cell_angle_alpha 99.518(7)
_cell_angle_beta 106.156(6)
_cell_angle_gamma 94.747(9)
_cell_formula_units_Z 2
_cell_length_a 8.481(3)
_cell_length_b 11.804(4)
_cell_length_c 12.288(5)
_cell_measurement_temperature 110(2)
_cell_volume 1154.5(7)
_computing_structure_refinement 'SHELXL-97 (Sheldrick, 1997)'
_computing_structure_solution 'SHELXS-97 (Sheldrick, 1990)'
_diffrn_ambient_temperature 110(2)
_diffrn_measured_fraction_theta_full 0.722
_diffrn_measured_fraction_theta_max 0.722
_diffrn_radiation_monochromator graphite
_diffrn_radiation_source 'fine-focus sealed tube'
_diffrn_radiation_type MoK\a
_diffrn_radiation_wavelength 0.71073
_diffrn_reflns_av_R_equivalents 0.0567
_diffrn_reflns_av_sigmaI/netI 0.0305
_diffrn_reflns_limit_h_max 2
_diffrn_reflns_limit_h_min -9
_diffrn_reflns_limit_k_max 10
_diffrn_reflns_limit_k_min -8
_diffrn_reflns_limit_l_max 13
_diffrn_reflns_limit_l_min -13
_diffrn_reflns_number 2407
_diffrn_reflns_theta_full 23.15
_diffrn_reflns_theta_max 23.15
_diffrn_reflns_theta_min 1.76
_exptl_absorpt_coefficient_mu 0.092
_exptl_absorpt_correction_type none
_exptl_crystal_colour colorless
_exptl_crystal_density_diffrn 1.258
_exptl_crystal_density_method 'not measured'
_exptl_crystal_description block
_exptl_crystal_F_000 460
_exptl_crystal_size_max 0.34
_exptl_crystal_size_mid 0.20
_exptl_crystal_size_min 0.20
_refine_diff_density_max 0.422
_refine_diff_density_min -0.330
_refine_diff_density_rms 0.054
_refine_ls_extinction_method none
_refine_ls_goodness_of_fit_ref 1.002
_refine_ls_hydrogen_treatment mixed
_refine_ls_matrix_type full
_refine_ls_number_parameters 289
_refine_ls_number_reflns 2369
_refine_ls_number_restraints 0
_refine_ls_restrained_S_all 1.002
_refine_ls_R_factor_all 0.0775
_refine_ls_R_factor_gt 0.0641
_refine_ls_shift/su_max 0.000
_refine_ls_shift/su_mean 0.000
_refine_ls_structure_factor_coef Fsqd
_refine_ls_weighting_details 'calc w=1/[\s^2^(Fo^2^)+(0.0220P)^2^+3.2700P] where P=(Fo^2^+2Fc^2^)/3'
_refine_ls_weighting_scheme calc
_refine_ls_wR_factor_gt 0.1288
_refine_ls_wR_factor_ref 0.1346
_reflns_number_gt 1807
_reflns_number_total 2369
_reflns_threshold_expression >2sigma(I)
_cod_data_source_file ol060791vsi20060402_095841.cif
_cod_data_source_block t2
_cod_depositor_comments
;
The following automatic conversions were performed:

'_symmetry_cell_setting' value 'Triclinic' changed to 'triclinic'
according to /home/saulius/struct/CIF-dictionaries/cif_core.dic
dictionary named 'cif_core.dic' version 2.4.1 from 2010-06-29.

Automatic conversion script
Id: cif_fix_values 1715 2011-07-08 13:25:40Z adriana 
;
_cod_original_cell_volume 1154.6(7)
_cod_original_sg_symbol_H-M P-1
_cod_database_code 1506012

loop_
_symmetry_equiv_pos_as_xyz
'x, y, z'
'-x, -y, -z'

loop_
_atom_site_label
_atom_site_type_symbol
_atom_site_fract_x
_atom_site_fract_y
_atom_site_fract_z
_atom_site_U_iso_or_equiv
_atom_site_adp_type
_atom_site_occupancy
_atom_site_symmetry_multiplicity
_atom_site_calc_flag
_atom_site_refinement_flags
B1 B -0.1318(5) 0.2953(5) 0.1198(4) 0.0290(14) Uani 1 1 d .
N1 N -0.0865(4) 0.3160(3) 0.3756(3) 0.0347(11) Uani 1 1 d .
H1A H -0.0185 0.2820 0.3424 0.042 Uiso 1 1 calc R
O1 O -0.1676(4) 0.3275(3) 0.5404(2) 0.0495(10) Uani 1 1 d .
F1 F -0.1126(4) 0.0859(3) 0.4663(3) 0.0823(12) Uani 1 1 d .
F2 F 0.1145(4) 0.1671(3) 0.4513(2) 0.0718(11) Uani 1 1 d .
F3 F 0.0652(3) 0.1913(3) 0.6138(2) 0.0629(10) Uani 1 1 d .
C1 C -0.1763(5) 0.3965(4) 0.3176(3) 0.0329(13) Uani 1 1 d .
C2 C -0.2055(5) 0.3831(4) 0.1971(3) 0.0319(12) Uani 1 1 d .
C3 C -0.3003(5) 0.4621(4) 0.1433(4) 0.0409(14) Uani 1 1 d .
H3A H -0.3230 0.4558 0.0621 0.049 Uiso 1 1 calc R
C4 C -0.3617(5) 0.5482(4) 0.2035(4) 0.0446(15) Uani 1 1 d .
H4A H -0.4265 0.5993 0.1642 0.054 Uiso 1 1 calc R
C5 C -0.3277(5) 0.5593(5) 0.3217(4) 0.0450(15) Uani 1 1 d .
H5A H -0.3665 0.6198 0.3643 0.054 Uiso 1 1 calc R
C6 C -0.2371(5) 0.4826(4) 0.3784(4) 0.0382(14) Uani 1 1 d .
H6A H -0.2169 0.4893 0.4594 0.046 Uiso 1 1 calc R
C7 C -0.2241(5) 0.2575(4) -0.0134(3) 0.0311(12) Uani 1 1 d .
C8 C -0.1386(5) 0.2700(4) -0.0958(3) 0.0352(13) Uani 1 1 d .
C9 C -0.2226(5) 0.2417(4) -0.2129(3) 0.0371(13) Uani 1 1 d .
H9A H -0.1646 0.2544 -0.2668 0.045 Uiso 1 1 calc R
C10 C -0.3896(5) 0.1951(4) -0.2540(3) 0.0359(13) Uani 1 1 d .
C11 C -0.4716(5) 0.1810(4) -0.1738(3) 0.0366(13) Uani 1 1 d .
H11A H -0.5855 0.1496 -0.2005 0.044 Uiso 1 1 calc R
C12 C -0.3938(5) 0.2110(4) -0.0553(3) 0.0319(12) Uani 1 1 d .
C13 C -0.4962(5) 0.1871(5) 0.0234(4) 0.0478(15) Uani 1 1 d .
H13A H -0.6104 0.1566 -0.0232 0.072 Uiso 1 1 calc R
H13B H -0.4956 0.2592 0.0763 0.072 Uiso 1 1 calc R
H13C H -0.4491 0.1300 0.0681 0.072 Uiso 1 1 calc R
C14 C 0.0433(5) 0.3208(5) -0.0619(4) 0.0434(14) Uani 1 1 d .
H14A H 0.0771 0.3220 -0.1318 0.065 Uiso 1 1 calc R
H14B H 0.1110 0.2730 -0.0147 0.065 Uiso 1 1 calc R
H14C H 0.0589 0.4000 -0.0175 0.065 Uiso 1 1 calc R
C15 C -0.4739(6) 0.1610(4) -0.3823(3) 0.0465(15) Uani 1 1 d .
H15A H -0.5904 0.1310 -0.3961 0.070 Uiso 1 1 calc R
H15B H -0.4189 0.1009 -0.4163 0.070 Uiso 1 1 calc R
H15C H -0.4670 0.2290 -0.4178 0.070 Uiso 1 1 calc R
C16 C 0.0390(5) 0.2499(5) 0.1743(3) 0.0276(13) Uani 1 1 d .
C17 C 0.1859(5) 0.3294(4) 0.2284(3) 0.0313(13) Uani 1 1 d .
C18 C 0.3356(5) 0.2871(5) 0.2696(3) 0.0319(14) Uani 1 1 d .
H18A H 0.4336 0.3409 0.3050 0.038 Uiso 1 1 calc R
C19 C 0.3468(5) 0.1705(5) 0.2611(3) 0.0304(13) Uani 1 1 d .
C20 C 0.2015(5) 0.0923(4) 0.2095(3) 0.0307(12) Uani 1 1 d .
H20A H 0.2066 0.0115 0.2038 0.037 Uiso 1 1 calc R
C21 C 0.0492(5) 0.1307(5) 0.1663(3) 0.0297(13) Uani 1 1 d .
C22 C -0.1046(5) 0.0406(4) 0.1150(4) 0.0418(14) Uani 1 1 d .
H22A H -0.2018 0.0795 0.0881 0.063 Uiso 1 1 calc R
H22B H -0.1200 -0.0021 0.1740 0.063 Uiso 1 1 calc R
H22C H -0.0909 -0.0135 0.0497 0.063 Uiso 1 1 calc R
C23 C 0.1883(5) 0.4585(5) 0.2409(4) 0.0423(15) Uani 1 1 d .
H23A H 0.3016 0.4972 0.2800 0.063 Uiso 1 1 calc R
H23B H 0.1154 0.4844 0.2867 0.063 Uiso 1 1 calc R
H23C H 0.1495 0.4781 0.1643 0.063 Uiso 1 1 calc R
C24 C 0.5106(5) 0.1275(4) 0.3056(4) 0.0402(14) Uani 1 1 d .
H24A H 0.5984 0.1938 0.3379 0.060 Uiso 1 1 calc R
H24B H 0.5346 0.0772 0.2420 0.060 Uiso 1 1 calc R
H24C H 0.5052 0.0837 0.3659 0.060 Uiso 1 1 calc R
C25 C -0.0936(5) 0.2862(4) 0.4752(4) 0.0388(14) Uani 1 1 d .
C26 C -0.0032(6) 0.1823(5) 0.5019(4) 0.0446(16) Uani 1 1 d .

loop_
_atom_site_aniso_label
_atom_site_aniso_U_11
_atom_site_aniso_U_22
_atom_site_aniso_U_33
_atom_site_aniso_U_23
_atom_site_aniso_U_13
_atom_site_aniso_U_12
B1 0.030(2) 0.021(5) 0.040(3) 0.013(2) 0.014(2) -0.002(2)
N1 0.0364(19) 0.037(3) 0.033(2) 0.0065(18) 0.0153(15) 0.0058(19)
O1 0.060(2) 0.055(3) 0.0413(18) 0.0080(16) 0.0267(16) 0.0124(19)
F1 0.065(2) 0.045(3) 0.113(3) 0.019(2) -0.0127(19) 0.0035(19)
F2 0.079(2) 0.108(3) 0.0569(17) 0.0428(18) 0.0391(16) 0.055(2)
F3 0.0692(18) 0.087(3) 0.0375(15) 0.0238(15) 0.0136(13) 0.0217(17)
C1 0.030(2) 0.028(4) 0.039(2) 0.008(2) 0.0078(18) 0.000(2)
C2 0.028(2) 0.028(4) 0.040(2) 0.010(2) 0.0098(18) -0.004(2)
C3 0.038(2) 0.045(4) 0.044(3) 0.015(2) 0.016(2) 0.005(3)
C4 0.038(2) 0.042(4) 0.058(3) 0.014(3) 0.017(2) 0.012(2)
C5 0.043(3) 0.028(4) 0.066(3) 0.000(3) 0.026(2) 0.001(3)
C6 0.038(2) 0.035(4) 0.043(3) 0.004(2) 0.018(2) 0.001(2)
C7 0.035(2) 0.026(4) 0.036(2) 0.013(2) 0.0136(18) 0.004(2)
C8 0.038(2) 0.033(4) 0.037(2) 0.009(2) 0.0132(19) 0.008(2)
C9 0.047(3) 0.035(4) 0.037(2) 0.014(2) 0.019(2) 0.008(2)
C10 0.048(3) 0.027(4) 0.035(2) 0.009(2) 0.012(2) 0.013(2)
C11 0.035(2) 0.034(4) 0.039(2) 0.006(2) 0.0083(19) 0.007(2)
C12 0.036(2) 0.025(4) 0.035(2) 0.009(2) 0.0105(18) 0.004(2)
C13 0.036(2) 0.064(5) 0.044(3) 0.012(3) 0.013(2) 0.008(3)
C14 0.044(3) 0.050(5) 0.043(3) 0.017(2) 0.020(2) 0.001(3)
C15 0.059(3) 0.044(4) 0.035(2) 0.009(2) 0.010(2) 0.010(3)
C16 0.037(2) 0.018(4) 0.030(2) 0.007(2) 0.0139(18) -0.002(2)
C17 0.038(2) 0.026(4) 0.032(2) 0.005(2) 0.0140(19) 0.001(2)
C18 0.032(2) 0.026(4) 0.036(2) 0.004(2) 0.0093(18) -0.001(2)
C19 0.039(2) 0.028(5) 0.028(2) 0.009(2) 0.0128(18) 0.004(3)
C20 0.040(2) 0.024(4) 0.031(2) 0.007(2) 0.0135(19) 0.004(2)
C21 0.033(2) 0.030(4) 0.027(2) 0.005(2) 0.0111(17) -0.001(2)
C22 0.040(2) 0.044(4) 0.042(3) 0.011(2) 0.012(2) 0.000(2)
C23 0.039(3) 0.037(5) 0.052(3) 0.008(3) 0.016(2) 0.005(3)
C24 0.039(2) 0.040(4) 0.042(3) 0.012(2) 0.009(2) 0.008(2)
C25 0.037(2) 0.039(5) 0.036(3) 0.004(2) 0.009(2) -0.001(2)
C26 0.043(3) 0.057(5) 0.034(3) 0.013(3) 0.010(2) 0.008(3)

loop_
_atom_type_symbol
_atom_type_description
_atom_type_scat_dispersion_real
_atom_type_scat_dispersion_imag
_atom_type_scat_source
C C 0.0033 0.0016 'International Tables Vol C Tables 4.2.6.8 and 6.1.1.4'
H H 0.0000 0.0000 'International Tables Vol C Tables 4.2.6.8 and 6.1.1.4'
B B 0.0013 0.0007 'International Tables Vol C Tables 4.2.6.8 and 6.1.1.4'
N N 0.0061 0.0033 'International Tables Vol C Tables 4.2.6.8 and 6.1.1.4'
O O 0.0106 0.0060 'International Tables Vol C Tables 4.2.6.8 and 6.1.1.4'
F F 0.0171 0.0103 'International Tables Vol C Tables 4.2.6.8 and 6.1.1.4'

loop_
_geom_angle_atom_site_label_1
_geom_angle_atom_site_label_2
_geom_angle_atom_site_label_3
_geom_angle
C7 B1 C2 119.2(4)
C7 B1 C16 120.2(4)
C2 B1 C16 120.5(4)
C25 N1 C1 127.4(4)
C6 C1 C2 121.4(4)
C6 C1 N1 120.2(4)
C2 C1 N1 118.4(4)
C3 C2 C1 116.1(4)
C3 C2 B1 117.4(4)
C1 C2 B1 126.3(4)
C4 C3 C2 122.7(4)
C5 C4 C3 119.2(4)
C4 C5 C6 120.3(4)
C1 C6 C5 120.2(4)
C12 C7 C8 117.7(4)
C12 C7 B1 121.7(4)
C8 C7 B1 120.6(4)
C9 C8 C7 120.2(4)
C9 C8 C14 116.8(4)
C7 C8 C14 122.9(4)
C8 C9 C10 121.9(4)
C11 C10 C9 117.7(4)
C11 C10 C15 122.2(4)
C9 C10 C15 120.0(4)
C10 C11 C12 122.5(4)
C11 C12 C7 119.9(4)
C11 C12 C13 117.2(4)
C7 C12 C13 122.9(3)
C21 C16 C17 118.5(4)
C21 C16 B1 121.0(4)
C17 C16 B1 120.4(4)
C18 C17 C16 119.3(5)
C18 C17 C23 118.1(4)
C16 C17 C23 122.6(4)
C19 C18 C17 122.5(4)
C18 C19 C20 118.2(4)
C18 C19 C24 121.3(4)
C20 C19 C24 120.5(5)
C21 C20 C19 121.2(5)
C20 C21 C16 120.3(4)
C20 C21 C22 118.2(5)
C16 C21 C22 121.4(4)
O1 C25 N1 128.1(5)
O1 C25 C26 118.5(4)
N1 C25 C26 113.3(4)
F3 C26 F2 107.5(4)
F3 C26 F1 106.7(4)
F2 C26 F1 107.7(4)
F3 C26 C25 111.6(4)
F2 C26 C25 113.8(4)
F1 C26 C25 109.1(4)

loop_
_geom_bond_atom_site_label_1
_geom_bond_atom_site_label_2
_geom_bond_distance
B1 C7 1.574(6)
B1 C2 1.575(6)
B1 C16 1.594(6)
N1 C25 1.343(5)
N1 C1 1.425(5)
O1 C25 1.215(5)
F1 C26 1.334(6)
F2 C26 1.324(5)
F3 C26 1.318(5)
C1 C6 1.381(6)
C1 C2 1.411(5)
C2 C3 1.409(6)
C3 C4 1.381(6)
C4 C5 1.380(6)
C5 C6 1.387(7)
C7 C12 1.414(6)
C7 C8 1.419(6)
C8 C9 1.387(5)
C8 C14 1.524(6)
C9 C10 1.395(6)
C10 C11 1.378(6)
C10 C15 1.507(5)
C11 C12 1.393(5)
C12 C13 1.512(6)
C16 C21 1.406(6)
C16 C17 1.419(6)
C17 C18 1.397(6)
C17 C23 1.504(6)
C18 C19 1.375(6)
C19 C20 1.399(6)
C19 C24 1.508(5)
C20 C21 1.397(5)
C21 C22 1.523(6)
C25 C26 1.533(7)

loop_
_cod_related_entry_id
_cod_related_entry_database
_cod_related_entry_code
1 ChemSpider 21156762
